data_7021555
loop_
_publ_author_name
'Sgro, Michael J.'
'Stephan, Douglas W.'

_publ_section_title
;
 Synthesis and reactivity of ruthenium tridentate bis-phosphinite ligand
 complexes.
;
_journal_issue 29
_journal_name_full 'Dalton transactions (Cambridge, England : 2003)'
_journal_page_first 10460
_journal_page_last 10472
_journal_paper_doi 10.1039/c3dt51065d
_journal_volume 42
_journal_year 2013
_chemical_formula_sum 'C21 H42 Cl N O2 P2 Ru S'
_chemical_formula_weight 571.08
_space_group_IT_number 62
_symmetry_cell_setting orthorhombic
_symmetry_space_group_name_Hall '-P 2ac 2n'
_symmetry_space_group_name_H-M 'P n m a'
_atom_sites_solution_hydrogens geom
_atom_sites_solution_primary direct
_atom_sites_solution_secondary difmap
_audit_creation_method SHELXL-97
_cell_angle_alpha 90.00
_cell_angle_beta 90.00
_cell_angle_gamma 90.00
_cell_formula_units_Z 4
_cell_length_a 11.0475(2)
_cell_length_b 17.0485(4)
_cell_length_c 13.8434(3)
_cell_measurement_reflns_used 5545
_cell_measurement_temperature 150(2)
_cell_measurement_theta_max 27.40
_cell_measurement_theta_min 2.64
_cell_volume 2607.31(10)
_computing_cell_refinement 'Bruker SAINT'
_computing_data_collection 'Bruker APEX2'
_computing_data_reduction 'Bruker SAINT'
_computing_molecular_graphics 'Bruker SHELXTL'
_computing_publication_material 'Bruker SHELXTL'
_computing_structure_refinement 'SHELXL-97 (Sheldrick, 1997)'
_computing_structure_solution 'SHELXS-97 (Sheldrick, 1990)'
_diffrn_ambient_temperature 150(2)
_diffrn_measured_fraction_theta_full 0.997
_diffrn_measured_fraction_theta_max 0.997
_diffrn_measurement_device_type 'Bruker APEX-II CCD'
_diffrn_measurement_method '\f and \w scans'
_diffrn_radiation_monochromator graphite
_diffrn_radiation_source 'fine-focus sealed tube'
_diffrn_radiation_type MoK\a
_diffrn_radiation_wavelength 0.71073
_diffrn_reflns_av_R_equivalents 0.0369
_diffrn_reflns_av_unetI/netI 0.0273
_diffrn_reflns_limit_h_max 14
_diffrn_reflns_limit_h_min -12
_diffrn_reflns_limit_k_max 22
_diffrn_reflns_limit_k_min -19
_diffrn_reflns_limit_l_max 17
_diffrn_reflns_limit_l_min -14
_diffrn_reflns_number 17452
_diffrn_reflns_theta_full 27.50
_diffrn_reflns_theta_max 27.50
_diffrn_reflns_theta_min 1.89
_diffrn_standards_number 0
_exptl_absorpt_coefficient_mu 0.924
_exptl_absorpt_correction_T_max 0.8893
_exptl_absorpt_correction_T_min 0.8226
_exptl_absorpt_correction_type multi-scan
_exptl_absorpt_process_details SADABS
_exptl_crystal_colour yellow
_exptl_crystal_density_diffrn 1.455
_exptl_crystal_density_method 'not measured'
_exptl_crystal_description plate
_exptl_crystal_F_000 1192
_exptl_crystal_size_max 0.22
_exptl_crystal_size_mid 0.17
_exptl_crystal_size_min 0.13
_refine_diff_density_max 0.373
_refine_diff_density_min -0.442
_refine_diff_density_rms 0.066
_refine_ls_extinction_method none
_refine_ls_goodness_of_fit_ref 1.043
_refine_ls_hydrogen_treatment mixed
_refine_ls_matrix_type full
_refine_ls_number_parameters 148
_refine_ls_number_reflns 3083
_refine_ls_number_restraints 0
_refine_ls_restrained_S_all 1.043
_refine_ls_R_factor_all 0.0327
_refine_ls_R_factor_gt 0.0241
_refine_ls_shift/su_max 0.001
_refine_ls_shift/su_mean 0.000
_refine_ls_structure_factor_coef Fsqd
_refine_ls_weighting_details 'calc w=1/[\s^2^(Fo^2^)+(0.0226P)^2^+1.3750P] where P=(Fo^2^+2Fc^2^)/3'
_refine_ls_weighting_scheme calc
_refine_ls_wR_factor_gt 0.0542
_refine_ls_wR_factor_ref 0.0577
_reflns_number_gt 2625
_reflns_number_total 3083
_reflns_threshold_expression >2sigma(I)
_cod_data_source_file c3dt51065d.txt
_cod_data_source_block mjs065_0ma_Compound_7
_cod_depositor_comments
;
The following automatic conversions were performed:

'_symmetry_cell_setting' value 'Orthorhombic' changed to
'orthorhombic' according to
/home/saulius/struct/CIF-dictionaries/cif_core.dic dictionary named
'cif_core.dic' version 2.4.2 from 2011-04-26.

Automatic conversion script
Id: cif_fix_values 1891 2012-01-12 08:04:46Z andrius 
;
_cod_original_sg_symbol_H-M Pnma
_cod_database_code 7021555

loop_
_symmetry_equiv_pos_as_xyz
'x, y, z'
'x+1/2, -y+1/2, -z+1/2'
'-x, y+1/2, -z'
'-x+1/2, -y, z+1/2'
'-x, -y, -z'
'-x-1/2, y-1/2, z-1/2'
'x, -y-1/2, z'
'x-1/2, y, -z-1/2'

loop_
_atom_site_label
_atom_site_type_symbol
_atom_site_fract_x
_atom_site_fract_y
_atom_site_fract_z
_atom_site_U_iso_or_equiv
_atom_site_adp_type
_atom_site_occupancy
_atom_site_symmetry_multiplicity
_atom_site_calc_flag
_atom_site_refinement_flags
Ru1 Ru 0.718368(18) 0.2500 1.018909(15) 0.01673(7) Uani 1 2 d S
S1 S 0.50969(6) 0.2500 1.03912(5) 0.02881(17) Uani 1 2 d S
Cl1 Cl 0.75217(6) 0.2500 1.20462(5) 0.02455(15) Uani 1 2 d S
P1 P 0.70633(4) 0.11579(3) 0.99824(3) 0.02121(12) Uani 1 1 d .
O1 O 0.60043(12) 0.07000(8) 1.05990(10) 0.0285(3) Uani 1 1 d .
N1 N 0.91130(19) 0.2500 0.99363(15) 0.0180(4) Uani 1 2 d S
C3 C 0.5480(2) 0.10898(13) 1.14133(15) 0.0351(5) Uani 1 1 d .
H3A H 0.6126 0.1358 1.1782 0.042 Uiso 1 1 calc R
H3B H 0.5102 0.0696 1.1843 0.042 Uiso 1 1 calc R
C4 C 0.4544(2) 0.16795(14) 1.1116(2) 0.0469(7) Uani 1 1 d .
H4A H 0.4161 0.1893 1.1707 0.056 Uiso 1 1 calc R
H4B H 0.3907 0.1404 1.0745 0.056 Uiso 1 1 calc R
C2 C 0.83879(18) 0.05275(12) 1.02461(15) 0.0287(4) Uani 1 1 d .
H2A H 0.9076 0.0717 0.9839 0.034 Uiso 1 1 calc R
C8 C 0.8754(2) 0.06261(13) 1.13030(16) 0.0366(5) Uani 1 1 d .
H8A H 0.9455 0.0292 1.1442 0.055 Uiso 1 1 calc R
H8B H 0.8077 0.0474 1.1720 0.055 Uiso 1 1 calc R
H8C H 0.8964 0.1176 1.1425 0.055 Uiso 1 1 calc R
C7 C 0.8197(2) -0.03404(13) 1.00194(18) 0.0401(6) Uani 1 1 d .
H7A H 0.8934 -0.0634 1.0177 0.060 Uiso 1 1 calc R
H7B H 0.8013 -0.0403 0.9331 0.060 Uiso 1 1 calc R
H7C H 0.7520 -0.0542 1.0405 0.060 Uiso 1 1 calc R
C1 C 0.66077(18) 0.08086(13) 0.87755(14) 0.0285(5) Uani 1 1 d .
H1A H 0.6537 0.0224 0.8810 0.034 Uiso 1 1 calc R
C5 C 0.53687(19) 0.11306(14) 0.84723(16) 0.0359(5) Uani 1 1 d .
H5A H 0.5161 0.0931 0.7829 0.054 Uiso 1 1 calc R
H5B H 0.5399 0.1705 0.8456 0.054 Uiso 1 1 calc R
H5C H 0.4754 0.0961 0.8938 0.054 Uiso 1 1 calc R
C6 C 0.7568(2) 0.10009(15) 0.80160(16) 0.0392(6) Uani 1 1 d .
H6A H 0.7301 0.0809 0.7384 0.059 Uiso 1 1 calc R
H6B H 0.8333 0.0747 0.8191 0.059 Uiso 1 1 calc R
H6C H 0.7686 0.1570 0.7986 0.059 Uiso 1 1 calc R
C9 C 0.9930(2) 0.2500 1.06658(19) 0.0216(6) Uani 1 2 d S
H9A H 0.9635 0.2500 1.1310 0.026 Uiso 1 2 calc SR
C10 C 1.1168(2) 0.2500 1.0525(2) 0.0282(6) Uani 1 2 d S
H10A H 1.1702 0.2500 1.1063 0.034 Uiso 1 2 calc SR
C11 C 1.1621(2) 0.2500 0.9599(2) 0.0293(7) Uani 1 2 d S
H11A H 1.2469 0.2500 0.9484 0.035 Uiso 1 2 calc SR
C12 C 1.0807(2) 0.2500 0.8846(2) 0.0258(6) Uani 1 2 d S
H12A H 1.1088 0.2500 0.8197 0.031 Uiso 1 2 calc SR
C13 C 0.9583(2) 0.2500 0.90378(19) 0.0226(6) Uani 1 2 d S
H13A H 0.9039 0.2500 0.8506 0.027 Uiso 1 2 calc SR
H100 H 0.698(3) 0.2500 0.913(2) 0.031(8) Uiso 1 2 d S

loop_
_atom_site_aniso_label
_atom_site_aniso_U_11
_atom_site_aniso_U_22
_atom_site_aniso_U_33
_atom_site_aniso_U_23
_atom_site_aniso_U_13
_atom_site_aniso_U_12
Ru1 0.01401(11) 0.02173(12) 0.01446(11) 0.000 0.00003(8) 0.000
S1 0.0161(3) 0.0461(5) 0.0243(4) 0.000 0.0023(3) 0.000
Cl1 0.0240(3) 0.0333(4) 0.0164(3) 0.000 -0.0007(2) 0.000
P1 0.0175(2) 0.0229(3) 0.0232(3) -0.00009(19) 0.00080(19) -0.00201(19)
O1 0.0246(7) 0.0256(8) 0.0354(8) 0.0014(6) 0.0084(6) -0.0044(6)
N1 0.0188(11) 0.0165(11) 0.0185(11) 0.000 -0.0013(8) 0.000
C3 0.0408(13) 0.0381(13) 0.0264(11) -0.0001(9) 0.0106(9) -0.0161(10)
C4 0.0368(13) 0.0317(13) 0.0724(18) -0.0083(12) 0.0311(13) -0.0072(10)
C2 0.0205(9) 0.0258(11) 0.0398(12) 0.0006(9) 0.0013(9) 0.0009(8)
C8 0.0372(12) 0.0294(12) 0.0432(14) 0.0086(10) -0.0077(10) 0.0028(10)
C7 0.0321(12) 0.0282(12) 0.0599(16) -0.0049(11) 0.0005(11) 0.0047(9)
C1 0.0269(10) 0.0301(11) 0.0285(11) -0.0064(9) -0.0013(9) -0.0070(9)
C5 0.0317(11) 0.0448(14) 0.0312(12) -0.0037(10) -0.0079(9) -0.0070(10)
C6 0.0400(13) 0.0494(14) 0.0283(12) -0.0137(10) 0.0050(10) -0.0093(11)
C9 0.0216(13) 0.0239(14) 0.0194(13) 0.000 -0.0023(11) 0.000
C10 0.0196(13) 0.0367(17) 0.0285(15) 0.000 -0.0056(12) 0.000
C11 0.0163(13) 0.0331(17) 0.0387(18) 0.000 0.0017(12) 0.000
C12 0.0228(14) 0.0316(16) 0.0230(14) 0.000 0.0054(11) 0.000
C13 0.0215(13) 0.0267(15) 0.0197(13) 0.000 -0.0025(11) 0.000

loop_
_atom_type_symbol
_atom_type_description
_atom_type_scat_dispersion_real
_atom_type_scat_dispersion_imag
_atom_type_scat_source
C C 0.0033 0.0016 'International Tables Vol C Tables 4.2.6.8 and 6.1.1.4'
H H 0.0000 0.0000 'International Tables Vol C Tables 4.2.6.8 and 6.1.1.4'
N N 0.0061 0.0033 'International Tables Vol C Tables 4.2.6.8 and 6.1.1.4'
O O 0.0106 0.0060 'International Tables Vol C Tables 4.2.6.8 and 6.1.1.4'
P P 0.1023 0.0942 'International Tables Vol C Tables 4.2.6.8 and 6.1.1.4'
S S 0.1246 0.1234 'International Tables Vol C Tables 4.2.6.8 and 6.1.1.4'
Cl Cl 0.1484 0.1585 'International Tables Vol C Tables 4.2.6.8 and 6.1.1.4'
Ru Ru -1.2594 0.8363 'International Tables Vol C Tables 4.2.6.8 and 6.1.1.4'

loop_
_geom_angle_atom_site_label_1
_geom_angle_atom_site_label_2
_geom_angle_atom_site_label_3
_geom_angle
_geom_angle_site_symmetry_1
_geom_angle_site_symmetry_3
N1 Ru1 P1 92.105(14) . .
N1 Ru1 P1 92.104(14) . 7_565
P1 Ru1 P1 164.30(3) . 7_565
N1 Ru1 S1 177.59(6) . .
P1 Ru1 S1 87.580(13) . .
P1 Ru1 S1 87.582(13) 7_565 .
N1 Ru1 Cl1 91.06(6) . .
P1 Ru1 Cl1 97.518(13) . .
P1 Ru1 Cl1 97.517(13) 7_565 .
S1 Ru1 Cl1 91.35(2) . .
N1 Ru1 H100 89.5(11) . .
P1 Ru1 H100 82.46(5) . .
P1 Ru1 H100 82.46(5) 7_565 .
S1 Ru1 H100 88.1(11) . .
Cl1 Ru1 H100 179.5(11) . .
C4 S1 C4 99.92(15) . 7_565
C4 S1 Ru1 113.47(8) . .
C4 S1 Ru1 113.47(8) 7_565 .
O1 P1 C1 97.05(8) . .
O1 P1 C2 100.62(9) . .
C1 P1 C2 101.94(10) . .
O1 P1 Ru1 116.53(5) . .
C1 P1 Ru1 116.61(7) . .
C2 P1 Ru1 120.33(7) . .
C3 O1 P1 118.44(13) . .
C13 N1 C9 115.6(2) . .
C13 N1 Ru1 121.97(17) . .
C9 N1 Ru1 122.46(17) . .
O1 C3 C4 112.00(18) . .
O1 C3 H3A 109.2 . .
C4 C3 H3A 109.2 . .
O1 C3 H3B 109.2 . .
C4 C3 H3B 109.2 . .
H3A C3 H3B 107.9 . .
C3 C4 S1 115.67(15) . .
C3 C4 H4A 108.4 . .
S1 C4 H4A 108.4 . .
C3 C4 H4B 108.4 . .
S1 C4 H4B 108.4 . .
H4A C4 H4B 107.4 . .
C8 C2 C7 109.89(18) . .
C8 C2 P1 109.51(14) . .
C7 C2 P1 114.36(15) . .
C8 C2 H2A 107.6 . .
C7 C2 H2A 107.6 . .
P1 C2 H2A 107.6 . .
C2 C8 H8A 109.5 . .
C2 C8 H8B 109.5 . .
H8A C8 H8B 109.5 . .
C2 C8 H8C 109.5 . .
H8A C8 H8C 109.5 . .
H8B C8 H8C 109.5 . .
C2 C7 H7A 109.5 . .
C2 C7 H7B 109.5 . .
H7A C7 H7B 109.5 . .
C2 C7 H7C 109.5 . .
H7A C7 H7C 109.5 . .
H7B C7 H7C 109.5 . .
C6 C1 C5 110.76(18) . .
C6 C1 P1 111.37(14) . .
C5 C1 P1 112.09(14) . .
C6 C1 H1A 107.5 . .
C5 C1 H1A 107.5 . .
P1 C1 H1A 107.5 . .
C1 C5 H5A 109.5 . .
C1 C5 H5B 109.5 . .
H5A C5 H5B 109.5 . .
C1 C5 H5C 109.5 . .
H5A C5 H5C 109.5 . .
H5B C5 H5C 109.5 . .
C1 C6 H6A 109.5 . .
C1 C6 H6B 109.5 . .
H6A C6 H6B 109.5 . .
C1 C6 H6C 109.5 . .
H6A C6 H6C 109.5 . .
H6B C6 H6C 109.5 . .
N1 C9 C10 123.7(3) . .
N1 C9 H9A 118.2 . .
C10 C9 H9A 118.2 . .
C11 C10 C9 119.5(3) . .
C11 C10 H10A 120.3 . .
C9 C10 H10A 120.3 . .
C10 C11 C12 117.9(3) . .
C10 C11 H11A 121.1 . .
C12 C11 H11A 121.1 . .
C11 C12 C13 119.6(3) . .
C11 C12 H12A 120.2 . .
C13 C12 H12A 120.2 . .
N1 C13 C12 123.8(3) . .
N1 C13 H13A 118.1 . .
C12 C13 H13A 118.1 . .

loop_
_geom_bond_atom_site_label_1
_geom_bond_atom_site_label_2
_geom_bond_distance
_geom_bond_site_symmetry_2
Ru1 N1 2.160(2) .
Ru1 P1 2.3098(5) .
Ru1 P1 2.3099(5) 7_565
Ru1 S1 2.3222(7) .
Ru1 Cl1 2.5979(7) .
Ru1 H100 1.49(3) .
S1 C4 1.827(2) .
S1 C4 1.827(2) 7_565
P1 O1 1.6452(14) .
P1 C1 1.844(2) .
P1 C2 1.852(2) .
O1 C3 1.431(2) .
N1 C13 1.348(3) .
N1 C9 1.354(3) .
C3 C4 1.500(3) .
C3 H3A 0.9900 .
C3 H3B 0.9900 .
C4 H4A 0.9900 .
C4 H4B 0.9900 .
C2 C8 1.527(3) .
C2 C7 1.527(3) .
C2 H2A 1.0000 .
C8 H8A 0.9800 .
C8 H8B 0.9800 .
C8 H8C 0.9800 .
C7 H7A 0.9800 .
C7 H7B 0.9800 .
C7 H7C 0.9800 .
C1 C6 1.529(3) .
C1 C5 1.533(3) .
C1 H1A 1.0000 .
C5 H5A 0.9800 .
C5 H5B 0.9800 .
C5 H5C 0.9800 .
C6 H6A 0.9800 .
C6 H6B 0.9800 .
C6 H6C 0.9800 .
C9 C10 1.381(4) .
C9 H9A 0.9500 .
C10 C11 1.376(4) .
C10 H10A 0.9500 .
C11 C12 1.377(4) .
C11 H11A 0.9500 .
C12 C13 1.379(4) .
C12 H12A 0.9500 .
C13 H13A 0.9500 .
